data_7228435
loop_
_publ_author_name
'Kong, Feng'
'Li, Meng'
'Zhou, Xigeng'
'Zhang, Lixin'

_publ_section_title
;
 Synthesis, structure and reactivity of guanidinate rare earth metal
 bis(o-aminobenzyl) complexes
;
_journal_issue 47
_journal_name_full 'RSC Adv.'
_journal_page_first 29752
_journal_paper_doi 10.1039/C7RA04524G
_journal_volume 7
_journal_year 2017
_chemical_formula_sum 'C71 H82 Lu N7 S2'
_chemical_formula_weight 1272.53
_chemical_name_systematic
; 
 ? 
;
_space_group_IT_number 2
_symmetry_cell_setting triclinic
_symmetry_space_group_name_Hall '-P 1'
_symmetry_space_group_name_H-M 'P -1'
_atom_sites_solution_hydrogens geom
_atom_sites_solution_primary direct
_atom_sites_solution_secondary difmap
_audit_creation_method SHELXL-97
_audit_update_record
;
2017-04-04 deposited with the CCDC.
2017-05-23 downloaded from the CCDC.
;
_cell_angle_alpha 106.075(4)
_cell_angle_beta 93.766(4)
_cell_angle_gamma 98.308(4)
_cell_formula_units_Z 2
_cell_length_a 10.950(4)
_cell_length_b 14.310(5)
_cell_length_c 22.145(7)
_cell_measurement_reflns_used 8887
_cell_measurement_temperature 293(2)
_cell_measurement_theta_max 27.13
_cell_measurement_theta_min 2.50
_cell_volume 3279(2)
_computing_cell_refinement 'Bruker SAINT'
_computing_data_collection 'Bruker APEX2'
_computing_data_reduction 'Bruker SAINT'
_computing_molecular_graphics 'Bruker SHELXTL'
_computing_publication_material 'Bruker SHELXTL'
_computing_structure_refinement 'SHELXL-97 (Sheldrick, 2008)'
_computing_structure_solution 'SHELXS-97 (Sheldrick, 2008)'
_diffrn_ambient_temperature 293(2)
_diffrn_measured_fraction_theta_full 0.948
_diffrn_measured_fraction_theta_max 0.948
_diffrn_measurement_device_type 'Bruker APEX-II CCD'
_diffrn_measurement_method '\f and \w scans'
_diffrn_radiation_monochromator graphite
_diffrn_radiation_source 'fine-focus sealed tube'
_diffrn_radiation_type MoK\a
_diffrn_radiation_wavelength 0.71073
_diffrn_reflns_av_R_equivalents 0.0249
_diffrn_reflns_av_sigmaI/netI 0.0510
_diffrn_reflns_limit_h_max 12
_diffrn_reflns_limit_h_min -12
_diffrn_reflns_limit_k_max 16
_diffrn_reflns_limit_k_min -17
_diffrn_reflns_limit_l_max 26
_diffrn_reflns_limit_l_min -17
_diffrn_reflns_number 12846
_diffrn_reflns_theta_full 25.05
_diffrn_reflns_theta_max 25.05
_diffrn_reflns_theta_min 1.50
_exptl_absorpt_coefficient_mu 1.615
_exptl_absorpt_correction_T_max 0.7598
_exptl_absorpt_correction_T_min 0.6179
_exptl_absorpt_correction_type multi-scan
_exptl_absorpt_process_details SADABS
_exptl_crystal_colour colorless
_exptl_crystal_density_diffrn 1.289
_exptl_crystal_density_method 'not measured'
_exptl_crystal_description block
_exptl_crystal_F_000 1320
_exptl_crystal_size_max 0.33
_exptl_crystal_size_mid 0.20
_exptl_crystal_size_min 0.18
_refine_diff_density_max 1.392
_refine_diff_density_min -1.030
_refine_diff_density_rms 0.116
_refine_ls_extinction_method none
_refine_ls_goodness_of_fit_ref 1.044
_refine_ls_hydrogen_treatment mixed
_refine_ls_matrix_type full
_refine_ls_number_parameters 742
_refine_ls_number_reflns 10967
_refine_ls_number_restraints 0
_refine_ls_restrained_S_all 1.044
_refine_ls_R_factor_all 0.0530
_refine_ls_R_factor_gt 0.0405
_refine_ls_shift/su_max 0.001
_refine_ls_shift/su_mean 0.000
_refine_ls_structure_factor_coef Fsqd
_refine_ls_weighting_details 'calc w=1/[\s^2^(Fo^2^)+(0.1000P)^2^+0.7338P] where P=(Fo^2^+2Fc^2^)/3'
_refine_ls_weighting_scheme calc
_refine_ls_wR_factor_gt 0.1294
_refine_ls_wR_factor_ref 0.1465
_reflns_number_gt 9196
_reflns_number_total 10967
_reflns_threshold_expression >2sigma(I)
_cod_data_source_file c7ra04524g2.cif
_cod_data_source_block a60325b
_cod_depositor_comments
;
The following automatic conversions were performed:

'_symmetry_cell_setting' value 'Triclinic' changed to 'triclinic'
according to
/home/data/users/saulius/crontab/automatic-downloads/rss-feeds/RSC/lib/dictionaries/cif_core.dic
dictionary named 'cif_core.dic' version 2.4.2 from 2011-04-26.

Automatic conversion script
Id: cif_fix_values 4973 2017-02-22 13:04:09Z antanas 
;
_cod_original_cell_volume 3278.7(19)
_cod_original_sg_symbol_H-M 'P-1   '
_cod_database_code 7228435

loop_
_symmetry_equiv_pos_as_xyz
'x, y, z'
'-x, -y, -z'

loop_
_atom_site_label
_atom_site_type_symbol
_atom_site_fract_x
_atom_site_fract_y
_atom_site_fract_z
_atom_site_U_iso_or_equiv
_atom_site_adp_type
_atom_site_occupancy
_atom_site_symmetry_multiplicity
_atom_site_calc_flag
_atom_site_refinement_flags
Lu1 Lu 0.73364(2) 0.781731(17) 0.737287(10) 0.03723(11) Uani 1 1 d .
S1 S 0.96399(16) 0.86562(12) 0.72898(8) 0.0543(4) Uani 1 1 d .
S2 S 0.51354(16) 0.82842(15) 0.70727(8) 0.0570(4) Uani 1 1 d .
N1 N 0.7246(6) 0.5543(4) 0.8189(2) 0.0522(13) Uani 1 1 d .
N2 N 0.7488(5) 0.6220(3) 0.7319(2) 0.0418(11) Uani 1 1 d .
N3 N 0.7115(4) 0.7220(3) 0.8213(2) 0.0393(11) Uani 1 1 d .
N4 N 0.8011(4) 0.9438(3) 0.7982(2) 0.0397(11) Uani 1 1 d .
N5 N 0.6735(4) 0.7650(4) 0.6305(2) 0.0415(11) Uani 1 1 d .
N6 N 1.0222(7) 1.1625(6) 0.7147(4) 0.082(2) Uani 1 1 d .
N7 N 0.2726(6) 0.8791(6) 0.5441(3) 0.0708(18) Uani 1 1 d .
C1 C 0.7276(5) 0.6302(4) 0.7904(3) 0.0386(13) Uani 1 1 d .
C2 C 0.7720(8) 0.4617(5) 0.7898(3) 0.066(2) Uani 1 1 d .
H2A H 0.8065 0.4667 0.7513 0.079 Uiso 1 1 calc R
H2B H 0.7028 0.4072 0.7781 0.079 Uiso 1 1 calc R
C3 C 0.8692(8) 0.4391(6) 0.8320(4) 0.064(2) Uani 1 1 d .
C4 C 0.9869(9) 0.4955(7) 0.8494(4) 0.083(2) Uani 1 1 d .
H4 H 1.0057 0.5515 0.8360 0.100 Uiso 1 1 calc R
C5 C 1.0788(11) 0.4706(10) 0.8869(6) 0.116(4) Uani 1 1 d .
H5 H 1.1573 0.5092 0.8987 0.140 Uiso 1 1 calc R
C6 C 1.0472(13) 0.3852(11) 0.9056(6) 0.120(4) Uani 1 1 d .
H6 H 1.1063 0.3649 0.9289 0.144 Uiso 1 1 calc R
C7 C 0.9325(13) 0.3327(10) 0.8900(6) 0.112(4) Uani 1 1 d .
H7 H 0.9119 0.2782 0.9047 0.134 Uiso 1 1 calc R
C8 C 0.8444(9) 0.3573(7) 0.8528(5) 0.086(3) Uani 1 1 d .
H8 H 0.7665 0.3177 0.8415 0.103 Uiso 1 1 calc R
C9 C 0.6795(8) 0.5590(5) 0.8806(3) 0.0627(19) Uani 1 1 d .
H9A H 0.6479 0.6204 0.8952 0.075 Uiso 1 1 calc R
H9B H 0.7500 0.5620 0.9103 0.075 Uiso 1 1 calc R
C10 C 0.5817(7) 0.4776(5) 0.8834(4) 0.0607(18) Uani 1 1 d .
C11 C 0.4835(10) 0.4415(8) 0.8371(5) 0.101(3) Uani 1 1 d .
H11 H 0.4799 0.4647 0.8019 0.121 Uiso 1 1 calc R
C12 C 0.3875(14) 0.3683(11) 0.8435(9) 0.149(6) Uani 1 1 d .
H12 H 0.3207 0.3434 0.8121 0.179 Uiso 1 1 calc R
C13 C 0.3914(17) 0.3356(11) 0.8925(10) 0.149(8) Uani 1 1 d .
H13 H 0.3270 0.2875 0.8952 0.178 Uiso 1 1 calc R
C14 C 0.4834(14) 0.3681(8) 0.9386(7) 0.115(5) Uani 1 1 d .
H14 H 0.4827 0.3445 0.9737 0.138 Uiso 1 1 calc R
C15 C 0.5842(11) 0.4401(7) 0.9337(5) 0.093(3) Uani 1 1 d .
H15 H 0.6516 0.4615 0.9648 0.112 Uiso 1 1 calc R
C16 C 0.7455(6) 0.5371(5) 0.6784(3) 0.0474(15) Uani 1 1 d .
C17 C 0.8568(7) 0.5216(5) 0.6514(3) 0.0564(17) Uani 1 1 d .
C18 C 0.8517(9) 0.4437(6) 0.5969(4) 0.076(2) Uani 1 1 d .
H18 H 0.9248 0.4311 0.5796 0.092 Uiso 1 1 calc R
C19 C 0.7420(10) 0.3853(7) 0.5682(4) 0.093(3) Uani 1 1 d .
H19 H 0.7408 0.3346 0.5312 0.111 Uiso 1 1 calc R
C20 C 0.6326(8) 0.4015(6) 0.5939(4) 0.081(3) Uani 1 1 d .
H20 H 0.5583 0.3612 0.5740 0.097 Uiso 1 1 calc R
C21 C 0.6323(7) 0.4774(5) 0.6491(3) 0.0583(18) Uani 1 1 d .
C22 C 0.9819(7) 0.5850(6) 0.6806(3) 0.067(2) Uani 1 1 d .
H22 H 0.9701 0.6322 0.7204 0.080 Uiso 1 1 calc R
C23 C 1.0726(8) 0.5213(7) 0.6948(5) 0.090(3) Uani 1 1 d .
H23A H 1.0325 0.4756 0.7149 0.136 Uiso 1 1 calc R
H23B H 1.1430 0.5624 0.7224 0.136 Uiso 1 1 calc R
H23C H 1.0998 0.4854 0.6561 0.136 Uiso 1 1 calc R
C24 C 1.0339(9) 0.6428(7) 0.6366(4) 0.086(3) Uani 1 1 d .
H24A H 1.0500 0.5975 0.5982 0.129 Uiso 1 1 calc R
H24B H 1.1098 0.6857 0.6570 0.129 Uiso 1 1 calc R
H24C H 0.9746 0.6813 0.6270 0.129 Uiso 1 1 calc R
C25 C 0.5074(7) 0.4963(6) 0.6725(4) 0.067(2) Uani 1 1 d .
H25 H 0.5228 0.5384 0.7163 0.080 Uiso 1 1 calc R
C26 C 0.4256(8) 0.4019(6) 0.6709(4) 0.086(3) Uani 1 1 d .
H26A H 0.3569 0.4166 0.6946 0.128 Uiso 1 1 calc R
H26B H 0.4726 0.3629 0.6892 0.128 Uiso 1 1 calc R
H26C H 0.3950 0.3659 0.6279 0.128 Uiso 1 1 calc R
C27 C 0.4415(10) 0.5498(8) 0.6333(6) 0.116(4) Uani 1 1 d .
H27A H 0.4274 0.5103 0.5899 0.173 Uiso 1 1 calc R
H27B H 0.4921 0.6120 0.6365 0.173 Uiso 1 1 calc R
H27C H 0.3634 0.5609 0.6488 0.173 Uiso 1 1 calc R
C28 C 0.7107(6) 0.7690(5) 0.8869(3) 0.0459(14) Uani 1 1 d .
C29 C 0.8207(7) 0.7938(5) 0.9295(3) 0.0524(16) Uani 1 1 d .
C30 C 0.8150(9) 0.8475(7) 0.9921(3) 0.077(2) Uani 1 1 d .
H30 H 0.8867 0.8653 1.0204 0.092 Uiso 1 1 calc R
C31 C 0.7056(11) 0.8751(7) 1.0131(4) 0.093(3) Uani 1 1 d .
H31 H 0.7031 0.9079 1.0555 0.111 Uiso 1 1 calc R
C32 C 0.6017(9) 0.8539(6) 0.9712(4) 0.075(2) Uani 1 1 d .
H32 H 0.5289 0.8742 0.9851 0.090 Uiso 1 1 calc R
C33 C 0.6021(7) 0.8018(5) 0.9074(3) 0.0573(18) Uani 1 1 d .
C34 C 0.9448(7) 0.7682(5) 0.9100(3) 0.0611(18) Uani 1 1 d .
H34 H 0.9290 0.7189 0.8684 0.073 Uiso 1 1 calc R
C35 C 1.0095(9) 0.7240(7) 0.9548(4) 0.089(3) Uani 1 1 d .
H35A H 1.0837 0.7040 0.9385 0.134 Uiso 1 1 calc R
H35B H 0.9553 0.6677 0.9590 0.134 Uiso 1 1 calc R
H35C H 1.0307 0.7722 0.9954 0.134 Uiso 1 1 calc R
C36 C 1.0270(8) 0.8549(7) 0.9038(5) 0.087(3) Uani 1 1 d .
H36A H 0.9865 0.8817 0.8742 0.130 Uiso 1 1 calc R
H36B H 1.1027 0.8359 0.8889 0.130 Uiso 1 1 calc R
H36C H 1.0455 0.9039 0.9442 0.130 Uiso 1 1 calc R
C37 C 0.4822(7) 0.7770(6) 0.8621(4) 0.072(2) Uani 1 1 d .
H37 H 0.5012 0.7489 0.8188 0.087 Uiso 1 1 calc R
C38 C 0.3844(10) 0.6995(9) 0.8798(6) 0.116(4) Uani 1 1 d .
H38A H 0.3535 0.7306 0.9186 0.173 Uiso 1 1 calc R
H38B H 0.4233 0.6458 0.8849 0.173 Uiso 1 1 calc R
H38C H 0.3167 0.6749 0.8467 0.173 Uiso 1 1 calc R
C39 C 0.4239(10) 0.8698(8) 0.8653(5) 0.097(3) Uani 1 1 d .
H39A H 0.3919 0.8910 0.9053 0.145 Uiso 1 1 calc R
H39B H 0.3575 0.8546 0.8317 0.145 Uiso 1 1 calc R
H39C H 0.4859 0.9214 0.8608 0.145 Uiso 1 1 calc R
C40 C 0.9106(6) 0.9609(5) 0.7810(3) 0.0472(15) Uani 1 1 d .
C41 C 0.5713(6) 0.8024(5) 0.6351(3) 0.0471(15) Uani 1 1 d .
C42 C 0.9947(6) 1.0605(5) 0.8076(3) 0.0560(17) Uani 1 1 d .
H42A H 0.9477 1.1108 0.8024 0.067 Uiso 1 1 calc R
H42B H 1.0137 1.0715 0.8527 0.067 Uiso 1 1 calc R
C43 C 1.1138(6) 1.0768(5) 0.7808(3) 0.0461(14) Uani 1 1 d .
C44 C 1.2131(8) 1.0389(6) 0.7996(3) 0.068(2) Uani 1 1 d .
H44 H 1.2042 1.0040 0.8292 0.082 Uiso 1 1 calc R
C45 C 1.3260(7) 1.0514(6) 0.7758(4) 0.071(2) Uani 1 1 d .
H45 H 1.3918 1.0244 0.7889 0.086 Uiso 1 1 calc R
C46 C 1.3397(8) 1.1031(7) 0.7334(4) 0.084(3) Uani 1 1 d .
H46 H 1.4157 1.1131 0.7177 0.100 Uiso 1 1 calc R
C47 C 1.2418(7) 1.1410(7) 0.7136(4) 0.071(2) Uani 1 1 d .
H47 H 1.2524 1.1766 0.6844 0.086 Uiso 1 1 calc R
C48 C 1.1258(6) 1.1274(5) 0.7362(3) 0.0536(16) Uani 1 1 d .
C49 C 0.9520(14) 1.0931(11) 0.6576(8) 0.184(8) Uani 1 1 d .
H49A H 1.0069 1.0758 0.6257 0.276 Uiso 1 1 calc R
H49B H 0.8884 1.1232 0.6423 0.276 Uiso 1 1 calc R
H49C H 0.9145 1.0347 0.6671 0.276 Uiso 1 1 calc R
C50 C 1.0431(11) 1.2603(8) 0.7089(6) 0.124(4) Uani 1 1 d .
H50A H 1.0759 1.3060 0.7493 0.186 Uiso 1 1 calc R
H50B H 0.9661 1.2763 0.6948 0.186 Uiso 1 1 calc R
H50C H 1.1013 1.2643 0.6788 0.186 Uiso 1 1 calc R
C51 C 0.7492(5) 1.0202(4) 0.8411(3) 0.0433(14) Uani 1 1 d .
C52 C 0.7668(7) 1.0346(5) 0.9048(3) 0.0547(17) Uani 1 1 d .
H52 H 0.8157 0.9968 0.9206 0.066 Uiso 1 1 calc R
C53 C 0.7140(7) 1.1033(6) 0.9457(3) 0.0622(19) Uani 1 1 d .
H53 H 0.7244 1.1107 0.9889 0.075 Uiso 1 1 calc R
C54 C 0.6447(7) 1.1620(5) 0.9225(4) 0.064(2) Uani 1 1 d .
H54 H 0.6103 1.2103 0.9500 0.077 Uiso 1 1 calc R
C55 C 0.6273(6) 1.1484(5) 0.8583(4) 0.0588(18) Uani 1 1 d .
H55 H 0.5807 1.1875 0.8424 0.071 Uiso 1 1 calc R
C56 C 0.6790(6) 1.0767(5) 0.8175(3) 0.0545(17) Uani 1 1 d .
H56 H 0.6661 1.0667 0.7741 0.065 Uiso 1 1 calc R
C57 C 0.4997(7) 0.8233(5) 0.5814(3) 0.0551(17) Uani 1 1 d .
H57A H 0.4169 0.7846 0.5743 0.066 Uiso 1 1 calc R
H57B H 0.5397 0.8009 0.5435 0.066 Uiso 1 1 calc R
C58 C 0.4877(6) 0.9300(5) 0.5906(3) 0.0546(17) Uani 1 1 d .
C59 C 0.5872(8) 1.0056(6) 0.6187(4) 0.070(2) Uani 1 1 d .
H59 H 0.6582 0.9914 0.6374 0.084 Uiso 1 1 calc R
C60 C 0.5814(11) 1.0998(8) 0.6191(5) 0.093(3) Uani 1 1 d .
H60 H 0.6474 1.1499 0.6392 0.111 Uiso 1 1 calc R
C61 C 0.4799(13) 1.1218(8) 0.5904(5) 0.098(3) Uani 1 1 d .
H61 H 0.4804 1.1853 0.5873 0.118 Uiso 1 1 calc R
C62 C 0.3792(10) 1.0521(8) 0.5666(4) 0.085(3) Uani 1 1 d .
H62 H 0.3089 1.0691 0.5493 0.102 Uiso 1 1 calc R
C63 C 0.3780(7) 0.9537(6) 0.5674(3) 0.0592(19) Uani 1 1 d .
C64 C 0.2058(9) 0.8563(8) 0.5932(4) 0.095(3) Uani 1 1 d .
H64A H 0.2631 0.8480 0.6253 0.143 Uiso 1 1 calc R
H64B H 0.1472 0.7963 0.5757 0.143 Uiso 1 1 calc R
H64C H 0.1624 0.9092 0.6114 0.143 Uiso 1 1 calc R
C65 C 0.1849(9) 0.8928(10) 0.4958(5) 0.109(4) Uani 1 1 d .
H65A H 0.1436 0.9469 0.5144 0.163 Uiso 1 1 calc R
H65B H 0.1245 0.8337 0.4791 0.163 Uiso 1 1 calc R
H65C H 0.2289 0.9067 0.4624 0.163 Uiso 1 1 calc R
C66 C 0.7324(6) 0.7434(5) 0.5733(3) 0.0484(16) Uani 1 1 d .
C67 C 0.7386(8) 0.6468(6) 0.5426(3) 0.065(2) Uani 1 1 d .
H67 H 0.7006 0.5964 0.5576 0.078 Uiso 1 1 calc R
C68 C 0.8010(8) 0.6244(7) 0.4899(4) 0.078(2) Uani 1 1 d .
H68 H 0.8054 0.5590 0.4695 0.094 Uiso 1 1 calc R
C69 C 0.8569(8) 0.6984(8) 0.4674(4) 0.077(3) Uani 1 1 d .
H69 H 0.8994 0.6834 0.4319 0.092 Uiso 1 1 calc R
C70 C 0.8493(8) 0.7942(7) 0.4976(4) 0.078(2) Uani 1 1 d .
H70 H 0.8860 0.8443 0.4822 0.093 Uiso 1 1 calc R
C71 C 0.7886(8) 0.8172(6) 0.5502(4) 0.069(2) Uani 1 1 d .
H71 H 0.7851 0.8828 0.5707 0.083 Uiso 1 1 calc R

loop_
_atom_site_aniso_label
_atom_site_aniso_U_11
_atom_site_aniso_U_22
_atom_site_aniso_U_33
_atom_site_aniso_U_23
_atom_site_aniso_U_13
_atom_site_aniso_U_12
Lu1 0.04192(17) 0.03340(16) 0.03660(15) 0.00884(10) 0.00382(10) 0.00999(11)
S1 0.0498(10) 0.0440(9) 0.0639(10) 0.0031(7) 0.0211(8) 0.0089(8)
S2 0.0498(10) 0.0737(12) 0.0522(9) 0.0156(8) 0.0109(7) 0.0281(9)
N1 0.077(4) 0.036(3) 0.050(3) 0.017(2) 0.014(3) 0.016(3)
N2 0.048(3) 0.030(3) 0.049(3) 0.011(2) 0.009(2) 0.011(2)
N3 0.046(3) 0.035(3) 0.036(2) 0.0072(19) 0.005(2) 0.011(2)
N4 0.038(3) 0.032(3) 0.045(3) 0.004(2) 0.012(2) 0.004(2)
N5 0.039(3) 0.044(3) 0.043(3) 0.012(2) 0.002(2) 0.015(2)
N6 0.071(4) 0.087(5) 0.103(5) 0.050(4) 0.003(4) 0.022(4)
N7 0.055(4) 0.104(6) 0.067(4) 0.039(4) 0.006(3) 0.029(4)
C1 0.025(3) 0.043(3) 0.044(3) 0.009(2) 0.004(2) -0.001(2)
C2 0.091(6) 0.051(4) 0.066(4) 0.026(3) 0.015(4) 0.028(4)
C3 0.080(5) 0.055(4) 0.069(5) 0.028(4) 0.017(4) 0.030(4)
C4 0.074(6) 0.077(6) 0.101(7) 0.035(5) 0.008(5) 0.008(5)
C5 0.082(7) 0.128(11) 0.138(10) 0.034(8) -0.001(7) 0.030(7)
C6 0.110(10) 0.148(12) 0.131(10) 0.069(9) 0.005(8) 0.065(9)
C7 0.123(10) 0.122(10) 0.131(9) 0.086(8) 0.015(8) 0.055(8)
C8 0.094(6) 0.077(6) 0.116(7) 0.065(5) 0.027(5) 0.030(5)
C9 0.089(5) 0.049(4) 0.057(4) 0.023(3) 0.018(4) 0.012(4)
C10 0.071(5) 0.038(4) 0.073(5) 0.011(3) 0.022(4) 0.011(4)
C11 0.099(8) 0.087(7) 0.107(8) 0.029(6) 0.015(6) -0.018(6)
C12 0.115(11) 0.108(11) 0.180(16) -0.008(11) 0.025(11) -0.033(9)
C13 0.152(15) 0.069(8) 0.22(2) 0.023(11) 0.112(15) 0.004(9)
C14 0.145(11) 0.069(7) 0.172(13) 0.068(8) 0.105(10) 0.048(7)
C15 0.128(8) 0.077(6) 0.108(7) 0.052(5) 0.061(6) 0.048(6)
C16 0.059(4) 0.039(3) 0.048(3) 0.011(3) 0.016(3) 0.019(3)
C17 0.064(4) 0.047(4) 0.056(4) 0.006(3) 0.010(3) 0.020(3)
C18 0.089(6) 0.065(5) 0.069(5) -0.005(4) 0.025(4) 0.033(5)
C19 0.118(8) 0.061(6) 0.079(6) -0.017(5) 0.008(6) 0.024(6)
C20 0.076(6) 0.054(5) 0.085(6) -0.019(4) 0.005(4) 0.000(4)
C21 0.067(5) 0.041(4) 0.058(4) 0.004(3) -0.002(3) 0.006(3)
C22 0.062(5) 0.084(6) 0.064(4) 0.020(4) 0.027(4) 0.035(4)
C23 0.071(6) 0.088(7) 0.120(8) 0.030(6) 0.028(5) 0.034(5)
C24 0.082(6) 0.079(6) 0.095(6) 0.021(5) 0.021(5) 0.013(5)
C25 0.055(4) 0.055(5) 0.073(5) 0.000(4) 0.006(4) -0.010(4)
C26 0.080(6) 0.066(6) 0.098(6) 0.022(5) -0.008(5) -0.018(5)
C27 0.094(8) 0.083(8) 0.166(11) 0.027(7) 0.003(7) 0.026(6)
C28 0.060(4) 0.041(3) 0.041(3) 0.017(3) 0.011(3) 0.009(3)
C29 0.065(4) 0.044(4) 0.044(3) 0.012(3) 0.002(3) -0.001(3)
C30 0.096(6) 0.084(6) 0.042(4) 0.011(4) -0.002(4) 0.005(5)
C31 0.139(9) 0.092(7) 0.037(4) 0.006(4) 0.014(5) 0.010(6)
C32 0.095(6) 0.069(5) 0.054(4) 0.003(4) 0.032(4) 0.011(5)
C33 0.070(5) 0.059(4) 0.046(4) 0.012(3) 0.020(3) 0.019(4)
C34 0.069(5) 0.046(4) 0.059(4) 0.008(3) -0.010(3) 0.001(4)
C35 0.095(7) 0.085(7) 0.090(6) 0.031(5) -0.017(5) 0.022(5)
C36 0.072(6) 0.099(7) 0.100(7) 0.053(6) -0.003(5) 0.010(5)
C37 0.055(5) 0.074(5) 0.084(5) 0.008(4) 0.012(4) 0.025(4)
C38 0.076(7) 0.111(9) 0.151(10) 0.036(8) 0.009(7) -0.004(6)
C39 0.101(7) 0.097(7) 0.115(8) 0.047(6) 0.040(6) 0.044(6)
C40 0.049(4) 0.047(4) 0.047(3) 0.013(3) 0.003(3) 0.013(3)
C41 0.051(4) 0.043(4) 0.047(3) 0.008(3) 0.002(3) 0.016(3)
C42 0.058(4) 0.035(4) 0.066(4) 0.006(3) 0.014(3) -0.009(3)
C43 0.039(3) 0.038(3) 0.052(3) 0.004(3) 0.004(3) -0.003(3)
C44 0.076(5) 0.068(5) 0.058(4) 0.022(4) -0.010(4) 0.006(4)
C45 0.043(4) 0.065(5) 0.103(6) 0.024(5) -0.005(4) 0.004(4)
C46 0.054(5) 0.092(7) 0.105(7) 0.023(5) 0.030(5) 0.012(5)
C47 0.058(5) 0.096(6) 0.067(5) 0.035(4) 0.020(4) 0.006(4)
C48 0.048(4) 0.060(4) 0.051(4) 0.014(3) 0.005(3) 0.009(3)
C49 0.161(13) 0.129(11) 0.240(17) 0.063(11) -0.134(13) 0.000(10)
C50 0.124(9) 0.078(7) 0.174(11) 0.042(7) -0.015(8) 0.036(7)
C51 0.040(3) 0.031(3) 0.053(4) 0.003(3) 0.010(3) 0.005(3)
C52 0.062(4) 0.047(4) 0.054(4) 0.009(3) 0.010(3) 0.017(3)
C53 0.067(5) 0.066(5) 0.053(4) 0.009(3) 0.021(3) 0.016(4)
C54 0.063(5) 0.050(4) 0.075(5) 0.005(4) 0.027(4) 0.013(4)
C55 0.053(4) 0.041(4) 0.086(5) 0.019(3) 0.009(4) 0.018(3)
C56 0.051(4) 0.052(4) 0.055(4) 0.009(3) 0.005(3) 0.008(3)
C57 0.054(4) 0.059(4) 0.050(4) 0.009(3) -0.008(3) 0.022(3)
C58 0.055(4) 0.065(5) 0.054(4) 0.023(3) 0.020(3) 0.024(4)
C59 0.065(5) 0.064(5) 0.079(5) 0.013(4) 0.019(4) 0.019(4)
C60 0.100(8) 0.074(7) 0.103(7) 0.020(5) 0.052(6) 0.006(6)
C61 0.138(10) 0.075(7) 0.114(8) 0.055(6) 0.061(8) 0.050(7)
C62 0.100(7) 0.090(7) 0.094(6) 0.053(6) 0.031(6) 0.049(6)
C63 0.070(5) 0.074(5) 0.054(4) 0.036(4) 0.022(3) 0.041(4)
C64 0.080(6) 0.130(9) 0.082(6) 0.047(6) 0.014(5) 0.003(6)
C65 0.073(6) 0.185(12) 0.092(7) 0.068(7) 0.002(5) 0.045(7)
C66 0.048(4) 0.059(4) 0.038(3) 0.009(3) -0.001(3) 0.023(3)
C67 0.082(5) 0.051(4) 0.061(4) 0.009(3) 0.010(4) 0.024(4)
C68 0.092(6) 0.079(6) 0.058(5) -0.001(4) 0.016(4) 0.034(5)
C69 0.078(6) 0.108(7) 0.051(4) 0.017(4) 0.016(4) 0.048(5)
C70 0.075(6) 0.097(7) 0.073(5) 0.034(5) 0.028(4) 0.026(5)
C71 0.085(6) 0.065(5) 0.066(5) 0.018(4) 0.022(4) 0.033(4)

loop_
_atom_type_symbol
_atom_type_description
_atom_type_scat_dispersion_real
_atom_type_scat_dispersion_imag
_atom_type_scat_source
C C 0.0033 0.0016 'International Tables Vol C Tables 4.2.6.8 and 6.1.1.4'
H H 0.0000 0.0000 'International Tables Vol C Tables 4.2.6.8 and 6.1.1.4'
N N 0.0061 0.0033 'International Tables Vol C Tables 4.2.6.8 and 6.1.1.4'
S S 0.1246 0.1234 'International Tables Vol C Tables 4.2.6.8 and 6.1.1.4'
Lu Lu -0.4720 5.8584 'International Tables Vol C Tables 4.2.6.8 and 6.1.1.4'

loop_
_geom_angle_atom_site_label_1
_geom_angle_atom_site_label_2
_geom_angle_atom_site_label_3
_geom_angle
N3 Lu1 N2 57.80(16)
N3 Lu1 N4 94.60(17)
N2 Lu1 N4 142.84(18)
N3 Lu1 N5 148.12(19)
N2 Lu1 N5 100.47(17)
N4 Lu1 N5 113.87(18)
N3 Lu1 S1 115.43(13)
N2 Lu1 S1 104.74(13)
N4 Lu1 S1 62.35(12)
N5 Lu1 S1 91.40(13)
N3 Lu1 S2 106.39(12)
N2 Lu1 S2 120.03(13)
N4 Lu1 S2 89.70(13)
N5 Lu1 S2 61.90(11)
S1 Lu1 S2 130.36(6)
N3 Lu1 C1 29.38(16)
N2 Lu1 C1 28.43(16)
N4 Lu1 C1 120.65(17)
N5 Lu1 C1 125.48(17)
S1 Lu1 C1 113.24(12)
S2 Lu1 C1 116.33(12)
N3 Lu1 C40 106.50(17)
N2 Lu1 C40 131.89(18)
N4 Lu1 C40 26.28(16)
N5 Lu1 C40 105.36(18)
S1 Lu1 C40 36.10(12)
S2 Lu1 C40 107.91(13)
C1 Lu1 C40 123.46(17)
N3 Lu1 C41 136.45(19)
N2 Lu1 C41 114.18(17)
N4 Lu1 C41 102.97(17)
N5 Lu1 C41 26.37(16)
S1 Lu1 C41 108.02(15)
S2 Lu1 C41 35.73(12)
C1 Lu1 C41 129.86(18)
C40 Lu1 C41 106.64(18)
C40 S1 Lu1 78.0(2)
C41 S2 Lu1 78.8(2)
C1 N1 C9 124.1(5)
C1 N1 C2 122.1(5)
C9 N1 C2 113.8(5)
C1 N2 C16 131.7(5)
C1 N2 Lu1 95.2(3)
C16 N2 Lu1 130.9(4)
C1 N3 C28 131.2(5)
C1 N3 Lu1 95.0(3)
C28 N3 Lu1 132.4(4)
C40 N4 C51 121.6(5)
C40 N4 Lu1 101.1(4)
C51 N4 Lu1 137.0(4)
C41 N5 C66 122.9(5)
C41 N5 Lu1 100.6(4)
C66 N5 Lu1 135.2(4)
C48 N6 C50 117.1(8)
C48 N6 C49 112.8(8)
C50 N6 C49 111.0(9)
C63 N7 C64 113.2(7)
C63 N7 C65 116.9(8)
C64 N7 C65 109.1(7)
N2 C1 N3 112.1(5)
N2 C1 N1 124.9(5)
N3 C1 N1 123.0(5)
N2 C1 Lu1 56.4(3)
N3 C1 Lu1 55.7(3)
N1 C1 Lu1 178.7(4)
N1 C2 C3 114.0(6)
C8 C3 C4 117.5(8)
C8 C3 C2 119.7(8)
C4 C3 C2 122.8(8)
C3 C4 C5 122.0(10)
C6 C5 C4 117.2(11)
C7 C6 C5 120.4(11)
C6 C7 C8 121.6(11)
C3 C8 C7 121.3(11)
N1 C9 C10 117.3(6)
C15 C10 C11 118.4(9)
C15 C10 C9 120.8(8)
C11 C10 C9 120.8(8)
C10 C11 C12 119.3(12)
C13 C12 C11 120.8(17)
C12 C13 C14 122.4(16)
C13 C14 C15 119.0(13)
C10 C15 C14 120.1(12)
C21 C16 C17 120.3(6)
C21 C16 N2 120.8(6)
C17 C16 N2 118.4(6)
C18 C17 C16 118.3(7)
C18 C17 C22 119.1(7)
C16 C17 C22 122.6(6)
C19 C18 C17 121.6(8)
C18 C19 C20 120.1(7)
C19 C20 C21 120.8(8)
C20 C21 C16 118.7(7)
C20 C21 C25 118.3(7)
C16 C21 C25 122.8(6)
C23 C22 C17 110.3(7)
C23 C22 C24 110.3(7)
C17 C22 C24 110.7(7)
C26 C25 C27 109.8(8)
C26 C25 C21 111.3(7)
C27 C25 C21 110.9(8)
C33 C28 C29 119.8(6)
C33 C28 N3 118.3(6)
C29 C28 N3 121.4(6)
C30 C29 C28 118.1(7)
C30 C29 C34 118.6(7)
C28 C29 C34 123.3(6)
C31 C30 C29 121.9(8)
C32 C31 C30 119.4(7)
C31 C32 C33 121.4(8)
C28 C33 C32 119.2(7)
C28 C33 C37 120.9(6)
C32 C33 C37 119.8(7)
C36 C34 C35 109.7(7)
C36 C34 C29 111.1(7)
C35 C34 C29 112.7(7)
C33 C37 C39 111.2(7)
C33 C37 C38 110.3(8)
C39 C37 C38 108.2(7)
N4 C40 C42 121.9(5)
N4 C40 S1 118.4(5)
C42 C40 S1 119.6(5)
N4 C40 Lu1 52.6(3)
C42 C40 Lu1 174.5(4)
S1 C40 Lu1 65.9(2)
N5 C41 C57 124.4(6)
N5 C41 S2 117.9(5)
C57 C41 S2 117.6(5)
N5 C41 Lu1 53.0(3)
C57 C41 Lu1 172.7(5)
S2 C41 Lu1 65.5(2)
C43 C42 C40 118.3(5)
C44 C43 C48 119.4(6)
C44 C43 C42 119.4(7)
C48 C43 C42 121.1(6)
C43 C44 C45 121.8(7)
C46 C45 C44 119.2(8)
C45 C46 C47 120.0(8)
C46 C47 C48 121.6(8)
C43 C48 C47 117.9(7)
C43 C48 N6 119.5(6)
C47 C48 N6 122.6(7)
C52 C51 C56 119.8(5)
C52 C51 N4 120.4(6)
C56 C51 N4 119.8(6)
C51 C52 C53 121.2(7)
C52 C53 C54 119.5(7)
C55 C54 C53 119.6(6)
C54 C55 C56 120.1(7)
C51 C56 C55 119.8(6)
C41 C57 C58 115.6(5)
C59 C58 C63 119.0(7)
C59 C58 C57 121.0(6)
C63 C58 C57 119.9(7)
C60 C59 C58 120.5(9)
C59 C60 C61 120.7(10)
C62 C61 C60 120.3(9)
C61 C62 C63 121.3(9)
C58 C63 C62 117.6(8)
C58 C63 N7 119.6(7)
C62 C63 N7 122.7(7)
C67 C66 C71 119.2(6)
C67 C66 N5 119.0(7)
C71 C66 N5 121.8(6)
C66 C67 C68 120.1(8)
C69 C68 C67 120.3(8)
C70 C69 C68 119.3(7)
C71 C70 C69 120.8(9)
C70 C71 C66 120.2(8)

loop_
_geom_bond_atom_site_label_1
_geom_bond_atom_site_label_2
_geom_bond_distance
Lu1 N3 2.265(5)
Lu1 N2 2.286(5)
Lu1 N4 2.321(5)
Lu1 N5 2.350(5)
Lu1 S1 2.6731(19)
Lu1 S2 2.6828(18)
Lu1 C1 2.733(6)
Lu1 C40 2.866(7)
Lu1 C41 2.892(6)
S1 C40 1.726(6)
S2 C41 1.722(6)
N1 C1 1.397(8)
N1 C9 1.470(8)
N1 C2 1.486(8)
N2 C1 1.306(7)
N2 C16 1.438(7)
N3 C1 1.346(7)
N3 C28 1.422(7)
N4 C40 1.293(8)
N4 C51 1.448(7)
N5 C41 1.307(7)
N5 C66 1.436(7)
N6 C48 1.411(9)
N6 C50 1.428(12)
N6 C49 1.460(14)
N7 C63 1.413(11)
N7 C64 1.434(10)
N7 C65 1.462(10)
C2 C3 1.499(10)
C3 C8 1.370(11)
C3 C4 1.387(12)
C4 C5 1.410(14)
C5 C6 1.400(18)
C6 C7 1.337(18)
C7 C8 1.374(13)
C9 C10 1.482(10)
C10 C15 1.362(11)
C10 C11 1.370(13)
C11 C12 1.416(17)
C12 C13 1.29(2)
C13 C14 1.32(2)
C14 C15 1.429(15)
C16 C21 1.403(10)
C16 C17 1.412(9)
C17 C18 1.389(9)
C17 C22 1.522(11)
C18 C19 1.364(13)
C19 C20 1.381(13)
C20 C21 1.393(9)
C21 C25 1.528(10)
C22 C23 1.516(11)
C22 C24 1.530(12)
C25 C26 1.499(11)
C25 C27 1.517(13)
C28 C33 1.398(9)
C28 C29 1.418(9)
C29 C30 1.396(10)
C29 C34 1.517(10)
C30 C31 1.384(13)
C31 C32 1.362(13)
C32 C33 1.403(9)
C33 C37 1.532(11)
C34 C36 1.469(12)
C34 C35 1.507(10)
C37 C39 1.541(12)
C37 C38 1.576(14)
C40 C42 1.520(9)
C41 C57 1.503(8)
C42 C43 1.482(9)
C43 C44 1.373(10)
C43 C48 1.379(9)
C44 C45 1.383(11)
C45 C46 1.351(12)
C46 C47 1.369(12)
C47 C48 1.403(10)
C51 C52 1.364(9)
C51 C56 1.370(9)
C52 C53 1.365(9)
C53 C54 1.384(11)
C54 C55 1.375(10)
C55 C56 1.383(9)
C57 C58 1.509(10)
C58 C59 1.394(11)
C58 C63 1.399(9)
C59 C60 1.356(13)
C60 C61 1.363(15)
C61 C62 1.342(15)
C62 C63 1.411(12)
C66 C67 1.375(9)
C66 C71 1.381(11)
C67 C68 1.375(10)
C68 C69 1.375(13)
C69 C70 1.366(12)
C70 C71 1.364(10)
